data_7057747
loop_
_publ_author_name
'Biancalana, Lorenzo'
'Fulignati, Sara'
'Antonetti, Claudia'
'Zacchini, Stefano'
'Provinciali, Giacomo'
'Pampaloni, Guido'
'Raspolli Galletti, Anna Maria'
'Marchetti, Fabio'

_publ_section_title
;
 Ruthenium p-cymene complexes with \a-diimine ligands as catalytic
 precursors for the transfer hydrogenation of ethyl levulinate to
 \g-valerolactone
;
_journal_issue 21
_journal_name_full 'New Journal of Chemistry'
_journal_page_first 17574
_journal_paper_doi 10.1039/C8NJ03569E
_journal_volume 42
_journal_year 2018
_chemical_formula_sum 'C14 H12 N2 O2'
_chemical_formula_weight 240.26
_space_group_crystal_system monoclinic
_space_group_IT_number 14
_space_group_name_Hall '-P 2ybc'
_space_group_name_H-M_alt 'P 1 21/c 1'
_symmetry_space_group_name_Hall '-P 2ybc'
_symmetry_space_group_name_H-M 'P 1 21/c 1'
_atom_sites_solution_hydrogens geom
_audit_creation_method SHELXL-2014/7
_audit_update_record
;
2018-03-16 deposited with the CCDC.
2018-09-19 downloaded from the CCDC.
;
_cell_angle_alpha 90
_cell_angle_beta 101.589(6)
_cell_angle_gamma 90
_cell_formula_units_Z 2
_cell_length_a 4.9045(11)
_cell_length_b 11.022(2)
_cell_length_c 10.913(3)
_cell_measurement_reflns_used 2267
_cell_measurement_temperature 100(2)
_cell_measurement_theta_max 27.5255
_cell_measurement_theta_min 2.654
_cell_volume 577.9(2)
_computing_cell_refinement 'APEX3 (Bruker AXS, 2015)'
_computing_data_collection 'APEX3 (Bruker AXS, 2015)'
_computing_data_reduction 'SAINT (Bruker AXS, 2015)'
_computing_molecular_graphics 'ORTEPIII (Johnson, 1996)'
_computing_publication_material 'XCIF 2014/2 (Bruker AXS, 2014)'
_computing_structure_refinement 'SHELXL-2014/7 (Sheldrick, 2014)'
_computing_structure_solution 'SHELXT (Sheldrick, 2015)'
_diffrn_ambient_temperature 100(2)
_diffrn_measured_fraction_theta_full 1.000
_diffrn_measured_fraction_theta_max 0.999
_diffrn_measurement_device_type 'CCD area detector'
_diffrn_measurement_method 'phi and omega scans'
_diffrn_radiation_type MoK\a
_diffrn_radiation_wavelength 0.71073
_diffrn_reflns_av_R_equivalents 0.0401
_diffrn_reflns_av_unetI/netI 0.0307
_diffrn_reflns_Laue_measured_fraction_full 1.000
_diffrn_reflns_Laue_measured_fraction_max 0.999
_diffrn_reflns_limit_h_max 6
_diffrn_reflns_limit_h_min -6
_diffrn_reflns_limit_k_max 14
_diffrn_reflns_limit_k_min -13
_diffrn_reflns_limit_l_max 13
_diffrn_reflns_limit_l_min -13
_diffrn_reflns_number 6473
_diffrn_reflns_point_group_measured_fraction_full 1.000
_diffrn_reflns_point_group_measured_fraction_max 0.999
_diffrn_reflns_theta_full 25.242
_diffrn_reflns_theta_max 26.999
_diffrn_reflns_theta_min 2.654
_diffrn_source 'fine-focus sealed tube'
_exptl_absorpt_coefficient_mu 0.094
_exptl_absorpt_correction_T_max 0.7456
_exptl_absorpt_correction_T_min 0.6892
_exptl_absorpt_correction_type empirical
_exptl_absorpt_process_details
; 
 Data were corrected for Lorentz polarization and absorption
 effects (empirical absorption correction SADABS).
 R(int) =  0.1116 (selected reflections only, before parameter refinement)
 R(int) =  0.0499 (selected reflections only, after parameter refinement)
;
_exptl_crystal_colour orange-brown
_exptl_crystal_density_diffrn 1.381
_exptl_crystal_description needle
_exptl_crystal_F_000 252
_exptl_crystal_size_max 0.190
_exptl_crystal_size_mid 0.160
_exptl_crystal_size_min 0.140
_refine_diff_density_max 0.247
_refine_diff_density_min -0.296
_refine_diff_density_rms 0.052
_refine_ls_extinction_method none
_refine_ls_goodness_of_fit_ref 1.045
_refine_ls_hydrogen_treatment constr
_refine_ls_matrix_type full
_refine_ls_number_parameters 83
_refine_ls_number_reflns 1260
_refine_ls_number_restraints 0
_refine_ls_restrained_S_all 1.045
_refine_ls_R_factor_all 0.0604
_refine_ls_R_factor_gt 0.0439
_refine_ls_shift/su_max 0.000
_refine_ls_shift/su_mean 0.000
_refine_ls_structure_factor_coef Fsqd
_refine_ls_weighting_details 'w=1/[\s^2^(Fo^2^)+(0.0416P)^2^+0.3406P] where P=(Fo^2^+2Fc^2^)/3'
_refine_ls_weighting_scheme calc
_refine_ls_wR_factor_gt 0.0963
_refine_ls_wR_factor_ref 0.1025
_reflns_Friedel_coverage 0.000
_reflns_number_gt 1002
_reflns_number_total 1260
_reflns_threshold_expression 'I > 2\s(I)'
_cod_data_source_file c8nj03569e2.cif
_cod_data_source_block L2
_cod_depositor_comments 'Adding full bibliography for 7057747--7057748.cif.'
_cod_database_code 7057747
_shelx_shelxl_version_number 2014/7
_shelx_space_group_comment
;
The symmetry employed for this shelxl refinement is uniquely defined
by the following loop, which should always be used as a source of
symmetry information in preference to the above space-group names.
They are only intended as comments.
;
_shelx_estimated_absorpt_t_min 0.982
_shelx_estimated_absorpt_t_max 0.987

loop_
_space_group_symop_operation_xyz
'x, y, z'
'-x, y+1/2, -z+1/2'
'-x, -y, -z'
'x, -y-1/2, z-1/2'

loop_
_atom_site_label
_atom_site_type_symbol
_atom_site_fract_x
_atom_site_fract_y
_atom_site_fract_z
_atom_site_U_iso_or_equiv
_atom_site_adp_type
_atom_site_occupancy
_atom_site_site_symmetry_order
_atom_site_calc_flag
_atom_site_refinement_flags_posn
_atom_site_refinement_flags_adp
C1 C 0.8934(3) 0.46008(14) 0.46609(14) 0.0137(3) Uani 1 1 d . .
H1 H 0.8486 0.4623 0.3773 0.016 Uiso 1 1 calc R U
C2 C 0.5506(3) 0.31133(13) 0.45944(14) 0.0127(3) Uani 1 1 d . .
C3 C 0.4809(3) 0.20784(15) 0.51994(14) 0.0158(4) Uani 1 1 d . .
H3 H 0.5797 0.1899 0.6021 0.019 Uiso 1 1 calc R U
C4 C 0.2708(3) 0.13069(14) 0.46286(14) 0.0169(4) Uani 1 1 d . .
H4 H 0.2271 0.0602 0.5052 0.020 Uiso 1 1 calc R U
C5 C 0.1236(3) 0.15721(14) 0.34271(14) 0.0140(3) Uani 1 1 d . .
C6 C 0.1898(3) 0.26155(14) 0.28183(14) 0.0152(3) Uani 1 1 d . .
H6 H 0.0886 0.2805 0.2004 0.018 Uiso 1 1 calc R U
C7 C 0.4013(3) 0.33714(14) 0.33933(14) 0.0142(3) Uani 1 1 d . .
H7 H 0.4458 0.4074 0.2968 0.017 Uiso 1 1 calc R U
N1 N 0.7651(3) 0.38630(11) 0.52636(11) 0.0130(3) Uani 1 1 d . .
O1 O -0.0844(2) 0.08059(10) 0.28930(10) 0.0190(3) Uani 1 1 d . .
H1A H -0.1377 0.0986 0.2135 0.028 Uiso 1 1 calc R U

loop_
_atom_site_aniso_label
_atom_site_aniso_U_11
_atom_site_aniso_U_22
_atom_site_aniso_U_33
_atom_site_aniso_U_23
_atom_site_aniso_U_13
_atom_site_aniso_U_12
C1 0.0125(7) 0.0163(7) 0.0117(7) -0.0013(6) 0.0010(6) 0.0025(6)
C2 0.0104(7) 0.0129(7) 0.0145(7) -0.0025(6) 0.0019(6) 0.0013(6)
C3 0.0152(8) 0.0205(8) 0.0103(7) 0.0023(6) -0.0009(6) -0.0003(7)
C4 0.0183(8) 0.0156(8) 0.0169(8) 0.0036(6) 0.0037(6) -0.0028(7)
C5 0.0115(7) 0.0147(8) 0.0158(7) -0.0044(6) 0.0031(6) -0.0022(6)
C6 0.0142(8) 0.0184(8) 0.0118(7) 0.0004(6) -0.0004(6) 0.0000(6)
C7 0.0149(8) 0.0129(7) 0.0146(7) 0.0015(6) 0.0026(6) 0.0002(6)
N1 0.0109(6) 0.0135(6) 0.0136(6) -0.0007(5) -0.0003(5) 0.0018(5)
O1 0.0201(6) 0.0206(6) 0.0143(5) -0.0015(5) -0.0011(5) -0.0081(5)

loop_
_atom_type_symbol
_atom_type_description
_atom_type_scat_dispersion_real
_atom_type_scat_dispersion_imag
_atom_type_scat_source
C C 0.0033 0.0016 'International Tables Vol C Tables 4.2.6.8 and 6.1.1.4'
H H 0.0000 0.0000 'International Tables Vol C Tables 4.2.6.8 and 6.1.1.4'
N N 0.0061 0.0033 'International Tables Vol C Tables 4.2.6.8 and 6.1.1.4'
O O 0.0106 0.0060 'International Tables Vol C Tables 4.2.6.8 and 6.1.1.4'

loop_
_geom_angle_atom_site_label_1
_geom_angle_atom_site_label_2
_geom_angle_atom_site_label_3
_geom_angle
_geom_angle_site_symmetry_1
_geom_angle_site_symmetry_3
N1 C1 C1 119.93(17) . 3_766
N1 C1 H1 120.0 . .
C1 C1 H1 120.0 3_766 .
C3 C2 C7 118.61(14) . .
C3 C2 N1 117.36(13) . .
C7 C2 N1 124.00(13) . .
C4 C3 C2 121.38(14) . .
C4 C3 H3 119.3 . .
C2 C3 H3 119.3 . .
C3 C4 C5 119.49(14) . .
C3 C4 H4 120.3 . .
C5 C4 H4 120.3 . .
O1 C5 C4 118.30(14) . .
O1 C5 C6 122.15(14) . .
C4 C5 C6 119.54(14) . .
C7 C6 C5 120.39(14) . .
C7 C6 H6 119.8 . .
C5 C6 H6 119.8 . .
C6 C7 C2 120.57(14) . .
C6 C7 H7 119.7 . .
C2 C7 H7 119.7 . .
C1 N1 C2 119.54(13) . .
C5 O1 H1A 109.5 . .

loop_
_geom_bond_atom_site_label_1
_geom_bond_atom_site_label_2
_geom_bond_distance
_geom_bond_site_symmetry_2
C1 N1 1.287(2) .
C1 C1 1.450(3) 3_766
C1 H1 0.9500 .
C2 C3 1.395(2) .
C2 C7 1.396(2) .
C2 N1 1.4192(19) .
C3 C4 1.384(2) .
C3 H3 0.9500 .
C4 C5 1.395(2) .
C4 H4 0.9500 .
C5 O1 1.3619(18) .
C5 C6 1.399(2) .
C6 C7 1.379(2) .
C6 H6 0.9500 .
C7 H7 0.9500 .
O1 H1A 0.8400 .

loop_
_geom_hbond_atom_site_label_D
_geom_hbond_atom_site_label_H
_geom_hbond_atom_site_label_A
_geom_hbond_distance_DH
_geom_hbond_distance_HA
_geom_hbond_distance_DA
_geom_hbond_angle_DHA
_geom_hbond_site_symmetry_A
C7 H7 O1 0.95 2.65 3.2725(19) 123.9 2
O1 H1A N1 0.84 2.01 2.8392(17) 169.9 4_465
